data_2104178
loop_
_publ_author_name
'Loehlin, James H.'
'Lee, Michelle'
'Woo, Christina M.'

_publ_section_title
;
 Hydrogen-bond patterns and the structures of 1,4-cyclohexanediol: 2:1
 <i>cis</i>:<i>trans</i>-1,4-cyclohexanediol
;
_journal_issue 5
_journal_name_full 'Acta Crystallographica Section B'
_journal_page_first 583
_journal_page_last 588
_journal_paper_doi 10.1107/S0108768108019460
_journal_volume 64
_journal_year 2008
_chemical_formula_moiety '2(C6 H12 O2),C6 H12 O2'
_chemical_formula_sum 'C18 H36 O6'
_chemical_formula_weight 348.47
_chemical_name_systematic
;
1,4-cyclohexane-1,4-diol (mixed isomers, disordered)
;
_space_group_IT_number 14
_symmetry_cell_setting monoclinic
_symmetry_space_group_name_Hall '-P 2ybc'
_symmetry_space_group_name_H-M 'P 1 21/c 1'
_atom_sites_solution_hydrogens geom
_atom_sites_solution_primary direct
_audit_creation_method CRYSTALS_ver_12-03-99
_cell_angle_alpha 90
_cell_angle_beta 100.123(6)
_cell_angle_gamma 90
_cell_formula_units_Z 2
_cell_length_a 6.5263(3)
_cell_length_b 11.5270(10)
_cell_length_c 14.2082(3)
_cell_measurement_reflns_used 2042
_cell_measurement_temperature 293
_cell_measurement_theta_max 26.3
_cell_measurement_theta_min 2.3
_cell_volume 1052.22(11)
_computing_cell_refinement
;
 XSCANS
;
_computing_data_collection
;
 XSCANS (Siemens, 1993)
;
_computing_data_reduction
;
 XSCANS
;
_computing_structure_solution
;
 SIR97 (Altomare et al. 1994)
;
_diffrn_ambient_temperature 293
_diffrn_measured_fraction_theta_full 0.996
_diffrn_measured_fraction_theta_max 0.959
_diffrn_measurement_device_type
;
Siemens P4
;
_diffrn_measurement_method \w/2\q
_diffrn_radiation_monochromator graphite
_diffrn_radiation_type 'Mo K\a'
_diffrn_radiation_wavelength 0.71073
_diffrn_reflns_av_R_equivalents 0.03
_diffrn_reflns_limit_h_max 8
_diffrn_reflns_limit_h_min -8
_diffrn_reflns_limit_k_max 13
_diffrn_reflns_limit_k_min -14
_diffrn_reflns_limit_l_max 17
_diffrn_reflns_limit_l_min -16
_diffrn_reflns_number 6016
_diffrn_reflns_theta_full 21.235
_diffrn_reflns_theta_max 26.298
_diffrn_reflns_theta_min 2.290
_diffrn_standards_decay_% 0.00
_diffrn_standards_interval_count 0
_diffrn_standards_interval_time 0
_diffrn_standards_number 0
_exptl_absorpt_coefficient_mu 0.081
_exptl_absorpt_correction_type none
_exptl_crystal_colour ' colorless '
_exptl_crystal_density_diffrn 1.100
_exptl_crystal_density_meas ?
_exptl_crystal_description ' prism '
_exptl_crystal_F_000 384.000
_exptl_crystal_size_max 0.50
_exptl_crystal_size_mid 0.35
_exptl_crystal_size_min 0.22
_refine_diff_density_max 0.36
_refine_diff_density_min -0.14
_refine_ls_extinction_method None
_refine_ls_goodness_of_fit_ref 0.9069
_refine_ls_hydrogen_treatment mixed
_refine_ls_matrix_type full
_refine_ls_number_parameters 118
_refine_ls_number_reflns 675
_refine_ls_R_factor_all 0.1584
_refine_ls_R_factor_gt 0.0684
_refine_ls_shift/su_max 0.004334
_refine_ls_structure_factor_coef Fsqd
_refine_ls_weighting_details
;
Method = Prince modified Chebychev polynomial, (Watkin, 1994)
 W = [weight] * [1-(deltaF/6*sigmaF)^2]^2
 21.1 30.8 13.7 2.59
;
_refine_ls_weighting_scheme calc
_refine_ls_wR_factor_all 0.1721
_refine_ls_wR_factor_gt 0.1495
_refine_ls_wR_factor_ref 0.1495
_reflns_number_gt 675
_reflns_number_total 2042
_reflns_threshold_expression I>2.00u(I)
_cod_data_source_file bk5075.cif
_cod_data_source_block CHDdis
_cod_depositor_comments
;
The following automatic conversions were performed:
'_symmetry_cell_setting' value ' monoclinic ' changed to 'monoclinic'
according to '/home/saulius/struct/CIF-dictionaries/cif_core.dic'
dictionary named 'cif_core.dic' version 2.4.1 from 2010-06-29.

Automatic conversion script
Id: cif_fix_enum 1527 2010-12-29 10:47:43Z saulius 

The following automatic conversions were performed:

'_chemical_melting_point' value 'not measured' was changed to '?' -
the value is undefined or not given.

Automatic conversion script
Id: cif_fix_values 1646 2011-03-28 12:23:43Z adriana 

The following automatic conversions were performed:

'_chemical_melting_point' value 'not measured' was changed to '?' -
the value is undefined or not given.

'_symmetry_cell_setting' value
' monoclinic ' changed to 'monoclinic' according to
/home/saulius/struct/CIF-dictionaries/cif_core.dic dictionary named
'cif_core.dic' version 2.4.1 from 2010-06-29.

Automatic conversion script
Id: cif_fix_values 1715 2011-07-08 13:25:40Z adriana 
;
_cod_original_sg_symbol_Hall '-P 2ybc '
_cod_original_sg_symbol_H-M 'P 1 21/c 1 '
_cod_database_code 2104178
_cod_database_fobs_code 2104178

loop_
_symmetry_equiv_pos_as_xyz
x,y,z
-x,-y,-z
-x,y+1/2,-z+1/2
x,-y+1/2,z+1/2

loop_
_atom_site_type_symbol
_atom_site_label
_atom_site_fract_x
_atom_site_fract_y
_atom_site_fract_z
_atom_site_U_iso_or_equiv
_atom_site_adp_type
_atom_site_occupancy
C C1 0.2960(10) 0.4625(6) 0.1228(6) 0.0929 Uani 1.0000
C C2 0.1184(9) 0.5122(7) 0.1705(6) 0.1026 Uani 1.0000
C C3 0.0879(11) 0.6359(7) 0.1559(6) 0.1051 Uani 1.0000
C C4 0.2880(11) 0.7038(7) 0.1871(6) 0.0985 Uani 1.0000
C C5 0.4678(13) 0.6575(8) 0.1446(7) 0.1371 Uani 1.0000
C C6 0.4984(9) 0.5290(7) 0.1607(7) 0.1233 Uani 1.0000
O O7 0.3290(7) 0.3454(5) 0.1519(5) 0.1210 Uani 1.0000
O O8 0.3257(7) 0.7108(4) 0.2883(4) 0.0907 Uani 1.0000
O O9 -0.0280(7) 0.2134(5) 0.0938(4) 0.0939 Uani 1.0000
C C10 0.0042(9) 0.0933(6) 0.0709(5) 0.0759 Uani 1.0000
C C11 -0.2002(9) 0.0355(6) 0.0269(5) 0.0735 Uani 1.0000
C C12 -0.1615(9) -0.0892(6) -0.0036(5) 0.0810 Uani 1.0000
H H11 0.2630(10) 0.4671(6) 0.0533(6) 0.1080 Uiso 1.0000
H H21 0.1579(9) 0.5001(7) 0.2405(6) 0.1054 Uiso 1.0000
H H22 -0.0152(9) 0.4725(7) 0.1454(6) 0.1054 Uiso 1.0000
H H31 -0.0221(11) 0.6647(7) 0.1882(6) 0.1194 Uiso 1.0000
H H32 0.0507(11) 0.6492(7) 0.0846(6) 0.1194 Uiso 1.0000
H H41 0.2809(11) 0.7871(7) 0.1700(6) 0.1150 Uiso 1.0000
H H51 0.5945(13) 0.7033(8) 0.1694(7) 0.1486 Uiso 1.0000
H H52 0.4238(13) 0.6735(8) 0.0739(7) 0.1486 Uiso 1.0000
H H61 0.5361(9) 0.5158(7) 0.2302(7) 0.1229 Uiso 1.0000
H H62 0.6134(9) 0.5051(7) 0.1273(7) 0.1229 Uiso 1.0000
H H71 0.240(10) 0.313(6) 0.135(5) 0.0750 Uiso 1.0000
H H81 0.410(10) 0.742(5) 0.315(5) 0.0750 Uiso 1.0000
H H91 -0.100(10) 0.215(6) 0.132(4) 0.0750 Uiso 1.0000
H H101 0.0578(9) 0.0487(6) 0.1306(5) 0.0843 Uiso 1.0000
H H111 -0.2942(9) 0.0314(6) 0.0747(5) 0.0479 Uiso 1.0000
H H112 -0.2720(9) 0.0740(6) -0.0351(5) 0.0479 Uiso 1.0000
H H121 -0.2929(9) -0.1295(6) -0.0357(5) 0.0503 Uiso 1.0000
H H122 -0.0952(9) -0.1359(6) 0.0612(5) 0.0503 Uiso 1.0000

loop_
_atom_site_aniso_label
_atom_site_aniso_U_11
_atom_site_aniso_U_22
_atom_site_aniso_U_33
_atom_site_aniso_U_12
_atom_site_aniso_U_13
_atom_site_aniso_U_23
C1 0.068(5) 0.085(5) 0.126(6) -0.001(4) 0.018(4) 0.002(5)
C2 0.045(4) 0.106(6) 0.151(7) 0.002(3) 0.000(4) 0.008(5)
C3 0.080(5) 0.107(6) 0.120(6) 0.002(5) -0.003(4) -0.017(5)
C4 0.089(6) 0.095(5) 0.111(7) -0.016(4) 0.015(5) 0.001(5)
C5 0.108(7) 0.151(9) 0.162(8) -0.048(6) 0.051(6) -0.016(7)
C6 0.044(4) 0.108(7) 0.220(10) -0.005(4) 0.024(5) 0.019(7)
O7 0.066(3) 0.091(4) 0.190(6) 0.004(3) -0.022(4) -0.017(4)
O8 0.071(3) 0.102(4) 0.097(4) -0.025(2) 0.010(3) -0.006(3)
O9 0.083(3) 0.087(3) 0.118(4) -0.011(3) 0.036(3) -0.018(3)
C10 0.064(4) 0.074(5) 0.093(5) -0.006(3) 0.024(4) -0.003(4)
C11 0.053(4) 0.088(5) 0.080(4) -0.009(3) 0.015(3) -0.001(4)
C12 0.060(4) 0.089(5) 0.093(5) -0.018(3) 0.009(4) -0.004(4)

loop_
_atom_type_symbol
_atom_type_scat_dispersion_real
_atom_type_scat_dispersion_imag
_atom_type_scat_source
'C   ' 0.0033 0.0016 International_Tables_Vol_IV_Table_2.2B
'H   ' 0.0000 0.0000 International_Tables_Vol_IV_Table_2.2B
'O   ' 0.0106 0.0060 International_Tables_Vol_IV_Table_2.2B

loop_
_geom_angle_atom_site_label_1
_geom_angle_atom_site_label_2
_geom_angle_atom_site_label_3
_geom_angle_site_symmetry_1
_geom_angle_site_symmetry_3
_geom_angle
_geom_angle_publ_flag
C2 C1 C6 . . 109.0(6) yes
C2 C1 O7 . . 108.1(6) yes
C6 C1 O7 . . 107.3(6) yes
C2 C1 H11 . . 111.8(4) no
C6 C1 H11 . . 110.6(5) no
O7 C1 H11 . . 110.0(4) no
C1 C2 C3 . . 113.3(7) yes
C1 C2 H21 . . 107.6(4) no
C3 C2 H21 . . 106.6(5) no
C1 C2 H22 . . 110.5(4) no
C3 C2 H22 . . 108.2(4) no
H21 C2 H22 . . 110.588 no
C2 C3 C4 . . 112.1(6) yes
C2 C3 H31 . . 111.2(5) no
C4 C3 H31 . . 110.7(4) no
C2 C3 H32 . . 107.1(5) no
C4 C3 H32 . . 104.9(5) no
H31 C3 H32 . . 110.599 no
C3 C4 C5 . . 112.9(7) yes
C3 C4 O8 . . 108.1(6) yes
C5 C4 O8 . . 114.7(7) yes
C3 C4 H41 . . 115.3(4) no
C5 C4 H41 . . 104.6(5) no
O8 C4 H41 . . 100.8(4) no
C4 C5 C6 . . 112.3(7) yes
C4 C5 H51 . . 109.2(4) no
C6 C5 H51 . . 112.9(4) no
C4 C5 H52 . . 103.2(5) no
C6 C5 H52 . . 109.7(6) no
H51 C5 H52 . . 109.144 no
C1 C6 C5 . . 110.7(6) yes
C1 C6 H61 . . 108.7(5) no
C5 C6 H61 . . 107.8(6) no
C1 C6 H62 . . 111.5(4) no
C5 C6 H62 . . 107.0(5) no
H61 C6 H62 . . 111.009 no
C1 O7 H71 . . 111.(6) no
C4 O8 H81 . . 122.(5) no
C10 O9 H91 . . 109.(5) no
O9 C10 C11 . . 111.1(5) yes
O9 C10 C12 . 2_555 108.2(5) yes
C11 C10 C12 . 2_555 111.6(5) yes
O9 C10 H101 . . 110.1(4) no
C11 C10 H101 . . 105.9(4) no
C12 C10 H101 2_555 . 110.0(4) no
C10 C11 C12 . . 110.5(5) yes
C10 C11 H111 . . 109.9(3) no
C12 C11 H111 . . 107.5(3) no
C10 C11 H112 . . 113.5(4) no
C12 C11 H112 . . 103.7(4) no
H111 C11 H112 . . 111.443 no
C10 C12 C11 2_555 . 111.6(5) yes
C10 C12 H121 2_555 . 108.4(3) no
C11 C12 H121 . . 112.9(3) no
C10 C12 H122 2_555 . 107.7(4) no
C11 C12 H122 . . 106.6(4) no
H121 C12 H122 . . 109.524 no

loop_
_geom_bond_atom_site_label_1
_geom_bond_atom_site_label_2
_geom_bond_site_symmetry_2
_geom_bond_distance
_geom_bond_publ_flag
C1 C2 . 1.550(10) yes
C1 C6 . 1.538(9) yes
C1 O7 . 1.417(9) yes
C1 H11 . 0.975 no
C2 C3 . 1.449(9) yes
C2 H21 . 0.993 no
C2 H22 . 0.994 no
C3 C4 . 1.521(9) yes
C3 H31 . 0.975 no
C3 H32 . 1.011 no
C4 C5 . 1.509(11) yes
C4 O8 . 1.418(8) yes
C4 H41 . 0.989 no
C5 C6 . 1.510(10) yes
C5 H51 . 0.992 no
C5 H52 . 1.012 no
C6 H61 . 0.986 no
C6 H62 . 0.995 no
O7 H71 . 0.67(6) no
O8 H81 . 0.72(6) no
O9 C10 . 1.447(8) yes
O9 H91 . 0.76(6) no
C10 C11 . 1.524(8) yes
C10 C12 2_555 1.522(8) yes
C10 H101 . 1.001 no
C11 C12 . 1.535(8) yes
C11 H111 . 0.994 no
C11 H112 . 1.022 no
C12 H121 . 1.010 no
C12 H122 . 1.089 no
